data_2201862
loop_
_publ_author_name
'Chu, Sheng'
'Wang, Xiao-Qing'
'Wang, Ru-Ji'
'Shen, Guang-Qiu'

_publ_section_title <i>catena</i>-Poly[[[\m-<i>N,N</i>'-bis(2-aminoethyl)oxamido]dicopper(II)]-di-\m-dicyanoamido]
_journal_issue 4
_journal_name_full 'Acta Crystallographica Section E'
_journal_page_first m215
_journal_page_last m217
_journal_paper_doi 10.1107/S1600536803006871
_journal_volume 59
_journal_year 2003
_chemical_formula_iupac '[Cu2 (C6 H12 N4 O2) (C2 N3)2]'
_chemical_formula_sum 'C10 H12 Cu2 N10 O2'
_chemical_formula_weight 431.39
_chemical_name_systematic
;
catena-Poly[[[\m-N,N'-bis(2-aminoethyl)oxamido]dicopper(II)]-di-\m-
dicyanoamido]
;
_space_group_IT_number 14
_symmetry_cell_setting monoclinic
_symmetry_space_group_name_Hall '-P 2yn'
_symmetry_space_group_name_H-M 'P 1 21/n 1'
_atom_sites_solution_hydrogens geom
_atom_sites_solution_primary direct
_atom_sites_solution_secondary difmap
_audit_creation_method SHELXL-97
_cell_angle_alpha 90.00
_cell_angle_beta 105.308(2)
_cell_angle_gamma 90.00
_cell_formula_units_Z 2
_cell_length_a 7.0622(6)
_cell_length_b 9.6969(8)
_cell_length_c 11.3531(9)
_cell_measurement_reflns_used 2360
_cell_measurement_temperature 293(2)
_cell_measurement_theta_max 30.5
_cell_measurement_theta_min 2.8
_cell_volume 749.89(11)
_computing_cell_refinement SMART
_computing_data_collection 'SMART (Bruker, 1997)'
_computing_data_reduction 'SAINT (Bruker, 1997)'
_computing_molecular_graphics SHELXTL
_computing_publication_material SHELXTL
_computing_structure_refinement SHELXTL
_computing_structure_solution 'SHELXTL (Bruker, 1997)'
_diffrn_ambient_temperature 293(2)
_diffrn_detector_area_resol_mean '15\mm x 15\mm'
_diffrn_measured_fraction_theta_full 0.997
_diffrn_measured_fraction_theta_max 0.997
_diffrn_measurement_device_type 'Bruker SMART APEX CCD'
_diffrn_measurement_method \w
_diffrn_radiation_monochromator graphite
_diffrn_radiation_source 'fine-focus sealed tube'
_diffrn_radiation_type MoK\a
_diffrn_radiation_wavelength 0.71073
_diffrn_reflns_av_R_equivalents 0.0301
_diffrn_reflns_av_sigmaI/netI 0.0396
_diffrn_reflns_limit_h_max 9
_diffrn_reflns_limit_h_min -9
_diffrn_reflns_limit_k_max 9
_diffrn_reflns_limit_k_min -13
_diffrn_reflns_limit_l_max 15
_diffrn_reflns_limit_l_min -14
_diffrn_reflns_number 5902
_diffrn_reflns_theta_full 30.00
_diffrn_reflns_theta_max 30.00
_diffrn_reflns_theta_min 2.81
_diffrn_standards_number 0
_exptl_absorpt_coefficient_mu 2.865
_exptl_absorpt_correction_T_max 0.818
_exptl_absorpt_correction_T_min 0.650
_exptl_absorpt_correction_type multi-scan
_exptl_absorpt_process_details '(SADABS; Bruker, 1997)'
_exptl_crystal_colour green
_exptl_crystal_density_diffrn 1.910
_exptl_crystal_density_method 'not measured'
_exptl_crystal_description prism
_exptl_crystal_F_000 432
_exptl_crystal_size_max 0.2
_exptl_crystal_size_mid 0.1
_exptl_crystal_size_min 0.07
_refine_diff_density_max 0.484
_refine_diff_density_min -0.393
_refine_ls_extinction_method none
_refine_ls_goodness_of_fit_ref 1.059
_refine_ls_hydrogen_treatment constr
_refine_ls_matrix_type full
_refine_ls_number_parameters 109
_refine_ls_number_reflns 2166
_refine_ls_number_restraints 0
_refine_ls_restrained_S_all 1.059
_refine_ls_R_factor_all 0.0547
_refine_ls_R_factor_gt 0.0395
_refine_ls_shift/su_max <0.001
_refine_ls_shift/su_mean 0.000
_refine_ls_structure_factor_coef Fsqd
_refine_ls_weighting_details 'calc w = 1/[\s^2^(Fo^2^)+(0.001P)^2^+P] where P = (Fo^2^+2Fc^2^)/3'
_refine_ls_weighting_scheme calc
_refine_ls_wR_factor_gt 0.0697
_refine_ls_wR_factor_ref 0.0728
_reflns_number_gt 1667
_reflns_number_total 2166
_reflns_threshold_expression I>2\s(I)
_cod_data_source_file cf6245.cif
_cod_data_source_block I
_cod_original_sg_symbol_H-M 'P 21/n'
_cod_database_code 2201862
_cod_database_fobs_code 2201862

loop_
_symmetry_equiv_pos_as_xyz
'x, y, z'
'-x+1/2, y+1/2, -z+1/2'
'-x, -y, -z'
'x-1/2, -y-1/2, z-1/2'

loop_
_atom_site_label
_atom_site_fract_x
_atom_site_fract_y
_atom_site_fract_z
_atom_site_U_iso_or_equiv
_atom_site_adp_type
_atom_site_calc_flag
_atom_site_refinement_flags
_atom_site_occupancy
_atom_site_disorder_assembly
_atom_site_disorder_group
_atom_site_type_symbol
Cu1 0.14825(5) 0.88096(4) 0.71360(3) 0.03289(11) Uani d . 1 . . Cu
O1 -0.2398(3) 0.9914(2) 0.40149(17) 0.0359(5) Uani d . 1 . . O
N1 0.5875(4) 1.1589(3) 1.1846(2) 0.0415(6) Uani d . 1 . . N
N2 0.2613(4) 1.1825(3) 1.0445(3) 0.0509(8) Uani d . 1 . . N
N3 0.1283(4) 1.0448(3) 0.8616(3) 0.0588(8) Uani d . 1 . . N
N4 -0.0970(3) 0.8945(3) 0.5904(2) 0.0364(6) Uani d . 1 . . N
N5 0.0027(3) 0.7333(2) 0.7793(2) 0.0358(6) Uani d . 1 . . N
H5A 0.0828 0.6612 0.8061 0.043 Uiso calc R 1 . . H
H5B -0.0377 0.7667 0.8426 0.043 Uiso calc R 1 . . H
C1 0.4373(4) 1.1652(3) 1.1155(3) 0.0345(6) Uani d . 1 . . C
C2 0.1995(4) 1.1050(3) 0.9483(3) 0.0364(6) Uani d . 1 . . C
C3 -0.0996(4) 0.9676(3) 0.4961(2) 0.0308(6) Uani d . 1 . . C
C4 -0.2605(4) 0.8136(4) 0.6093(3) 0.0458(8) Uani d . 1 . . C
H4A -0.3481 0.7864 0.5317 0.055 Uiso calc R 1 . . H
H4B -0.3344 0.8664 0.6547 0.055 Uiso calc R 1 . . H
C5 -0.1680(4) 0.6882(3) 0.6814(3) 0.0441(8) Uani d . 1 . . C
H5C -0.2628 0.6426 0.7164 0.053 Uiso calc R 1 . . H
H5D -0.1266 0.6233 0.6281 0.053 Uiso calc R 1 . . H

loop_
_atom_site_aniso_label
_atom_site_aniso_U_11
_atom_site_aniso_U_22
_atom_site_aniso_U_33
_atom_site_aniso_U_12
_atom_site_aniso_U_13
_atom_site_aniso_U_23
Cu1 0.02499(16) 0.0385(2) 0.02917(17) -0.00403(15) -0.00349(12) 0.00268(15)
O1 0.0262(9) 0.0443(12) 0.0306(10) -0.0090(8) -0.0043(8) 0.0052(8)
N1 0.0314(12) 0.0467(16) 0.0407(14) 0.0015(11) -0.0002(11) 0.0005(11)
N2 0.0302(13) 0.0605(18) 0.0516(17) 0.0119(12) -0.0076(12) -0.0150(14)
N3 0.0503(17) 0.066(2) 0.0500(18) 0.0162(15) -0.0052(14) -0.0169(15)
N4 0.0261(11) 0.0475(15) 0.0306(12) -0.0093(10) -0.0012(9) 0.0050(11)
N5 0.0291(12) 0.0394(14) 0.0349(13) 0.0047(10) 0.0013(10) 0.0055(10)
C1 0.0313(14) 0.0345(15) 0.0371(15) 0.0029(12) 0.0077(12) 0.0000(12)
C2 0.0251(13) 0.0410(16) 0.0394(16) 0.0093(12) 0.0022(11) 0.0008(13)
C3 0.0252(12) 0.0341(15) 0.0291(13) -0.0048(11) 0.0001(10) -0.0020(11)
C4 0.0284(14) 0.065(2) 0.0381(17) -0.0152(14) -0.0019(12) 0.0141(15)
C5 0.0372(16) 0.0468(19) 0.0452(18) -0.0145(14) 0.0054(14) 0.0012(14)

loop_
_atom_type_symbol
_atom_type_description
_atom_type_scat_dispersion_real
_atom_type_scat_dispersion_imag
_atom_type_scat_source
C C 0.0033 0.0016 'International Tables Vol C Tables 4.2.6.8 and 6.1.1.4'
H H 0.0000 0.0000 'International Tables Vol C Tables 4.2.6.8 and 6.1.1.4'
N N 0.0061 0.0033 'International Tables Vol C Tables 4.2.6.8 and 6.1.1.4'
O O 0.0106 0.0060 'International Tables Vol C Tables 4.2.6.8 and 6.1.1.4'
Cu Cu 0.3201 1.2651 'International Tables Vol C Tables 4.2.6.8 and 6.1.1.4'

loop_
_geom_angle_atom_site_label_1
_geom_angle_atom_site_label_2
_geom_angle_atom_site_label_3
_geom_angle_site_symmetry_1
_geom_angle_site_symmetry_3
_geom_angle
N4 Cu1 N1 . 3_677 168.23(11)
N4 Cu1 N5 . . 82.43(9)
N1 Cu1 N5 3_677 . 98.11(10)
N4 Cu1 O1 . 3_576 82.45(9)
N1 Cu1 O1 3_677 3_576 94.85(9)
N5 Cu1 O1 . 3_576 162.35(8)
N4 Cu1 N3 . . 105.22(10)
N1 Cu1 N3 3_677 . 86.49(10)
N5 Cu1 N3 . . 94.76(12)
O1 Cu1 N3 3_576 . 97.94(11)
C3 O1 Cu1 . 3_576 110.21(17)
C1 N1 Cu1 . 3_677 169.8(3)
C1 N2 C2 . . 119.9(3)
C2 N3 Cu1 . . 150.4(2)
C3 N4 C4 . . 125.8(2)
C3 N4 Cu1 . . 117.22(18)
C4 N4 Cu1 . . 116.90(18)
C5 N5 Cu1 . . 109.08(18)
N1 C1 N2 . . 173.8(3)
N3 C2 N2 . . 173.1(3)
O1 C3 N4 . . 129.9(2)
O1 C3 C3 . 3_576 118.3(3)
N4 C3 C3 . 3_576 111.8(3)
N4 C4 C5 . . 105.5(2)
N5 C5 C4 . . 108.6(2)

loop_
_geom_bond_atom_site_label_1
_geom_bond_atom_site_label_2
_geom_bond_site_symmetry_2
_geom_bond_distance
_geom_bond_publ_flag
Cu1 N4 . 1.922(2) ?
Cu1 N1 3_677 1.957(2) ?
Cu1 N5 . 2.017(2) ?
Cu1 O1 3_576 2.025(2) ?
Cu1 N3 . 2.343(3) ?
O1 C3 . 1.275(3) ?
O1 Cu1 3_576 2.025(2) ?
N1 C1 . 1.142(3) ?
N1 Cu1 3_677 1.957(2) ?
N2 C1 . 1.301(3) ?
N2 C2 . 1.302(4) ?
N3 C2 . 1.141(4) ?
N4 C3 . 1.280(3) ?
N4 C4 . 1.458(4) ?
N5 C5 . 1.474(3) ?
C3 C3 3_576 1.522(5) ?
C4 C5 . 1.514(4) ?

loop_
_geom_hbond_atom_site_label_D
_geom_hbond_atom_site_label_H
_geom_hbond_atom_site_label_A
_geom_hbond_site_symmetry_A
_geom_hbond_distance_DH
_geom_hbond_distance_HA
_geom_hbond_distance_DA
_geom_hbond_angle_DHA
N5 H5A O1 4_676 0.90 2.05 2.941(3) 168
N5 H5B N2 3_577 0.90 2.33 3.180(4) 157
